data_7023467
loop_
_publ_author_name
'Congiu, Martina'
'Alamiry, Mohamed'
'Moudam, Omar'
'Ciorba, Serena'
'Richardson, Patricia R.'
'Maron, Laurent'
'Jones, Anita C.'
'Richards, Bryce S.'
'Robertson, Neil'

_publ_section_title
;
 Preparation and photophysical studies of [Ln(hfac)3DPEPO], Ln = Eu, Tb,
 Yb, Nd, Gd; interpretation of total photoluminescence quantum yields.
;
_journal_issue 37
_journal_name_full 'Dalton transactions (Cambridge, England : 2003)'
_journal_page_first 13537
_journal_page_last 13545
_journal_paper_doi 10.1039/c3dt51380g
_journal_volume 42
_journal_year 2013
_chemical_compound_source 'Omar Moudam, MO53'
_chemical_formula_moiety 'C51 H31 F18 Gd1 O9 P2'
_chemical_formula_sum 'C51 H31 F18 Gd O9 P2'
_chemical_formula_weight 1348.96
_space_group_IT_number 61
_symmetry_cell_setting orthorhombic
_symmetry_space_group_name_Hall '-P 2ac 2ab'
_symmetry_space_group_name_H-M 'P b c a'
_atom_sites_solution_hydrogens geom
_atom_sites_solution_primary direct
_audit_creation_date 08-05-22
_audit_creation_method CRYSTALS_ver_12.85
_cell_angle_alpha 90
_cell_angle_beta 90
_cell_angle_gamma 90
_cell_formula_units_Z 16
_cell_length_a 24.6540(8)
_cell_length_b 22.2370(7)
_cell_length_c 39.1070(12)
_cell_measurement_reflns_used 9969
_cell_measurement_temperature 150
_cell_measurement_theta_max 26
_cell_measurement_theta_min 2
_cell_volume 21439.7(12)
_computing_cell_refinement 'SAINT (Siemens ,1995)'
_computing_data_collection 'SMART (Siemens, 1993)'
_computing_data_reduction 'SAINT (Siemens ,1995)'
_computing_molecular_graphics 'CAMERON (Watkin et al., 1996)'
_computing_publication_material 'CRYSTALS (Betteridge et al., 2003)'
_computing_structure_refinement 'CRYSTALS (Betteridge et al., 2003)'
_computing_structure_solution 'SHELXS 86 (Sheldrick, 1986)'
_diffrn_ambient_temperature 150
_diffrn_measured_fraction_theta_full 0.998
_diffrn_measured_fraction_theta_max 0.998
_diffrn_measurement_device 'Bruker SMART'
_diffrn_measurement_device_type Area
_diffrn_measurement_method \w
_diffrn_radiation_monochromator graphite
_diffrn_radiation_type 'Mo K\a'
_diffrn_radiation_wavelength 0.71073
_diffrn_reflns_av_R_equivalents 0.123
_diffrn_reflns_limit_h_max 30
_diffrn_reflns_limit_h_min -30
_diffrn_reflns_limit_k_max 27
_diffrn_reflns_limit_k_min -27
_diffrn_reflns_limit_l_max 48
_diffrn_reflns_limit_l_min -48
_diffrn_reflns_number 327719
_diffrn_reflns_theta_full 26.427
_diffrn_reflns_theta_max 26.427
_diffrn_reflns_theta_min 1.329
_diffrn_standards_number 0
_exptl_absorpt_coefficient_mu 1.414
_exptl_absorpt_correction_T_max 0.82
_exptl_absorpt_correction_T_min 0.43
_exptl_absorpt_correction_type multi-scan
_exptl_absorpt_process_details 'SADABS (Siemens, 1996)'
_exptl_crystal_colour colour
_exptl_crystal_density_diffrn 1.672
_exptl_crystal_density_method 'not measured'
_exptl_crystal_description needle
_exptl_crystal_F_000 10640
_exptl_crystal_recrystallization_method
; 
Evaporation of acetone/hexane
;
_exptl_crystal_size_max 0.61
_exptl_crystal_size_mid 0.22
_exptl_crystal_size_min 0.14
_refine_diff_density_max 1.41
_refine_diff_density_min -1.72
_refine_ls_extinction_method None
_refine_ls_goodness_of_fit_ref 1.2141
_refine_ls_hydrogen_treatment noref
_refine_ls_matrix_type full
_refine_ls_number_parameters 1486
_refine_ls_number_reflns 12332
_refine_ls_number_restraints 138
_refine_ls_R_factor_all 0.1028
_refine_ls_R_factor_gt 0.0471
_refine_ls_shift/su_max 0.016146
_refine_ls_structure_factor_coef F
_refine_ls_weighting_details
;
 Method, part 1, Chebychev polynomial, (Watkin, 1994, Prince, 1982) 
 [weight] = 1.0/[A~0~*T~0~(x)+A~1~*T~1~(x) ... +A~n-1~]*T~n-1~(x)] 
 where A~i~ are the Chebychev coefficients listed below and x= Fcalc/Fmax 
 Method = Robust Weighting (Prince, 1982) 
 W = [weight] * [1-(deltaF/6*sigmaF)^2^]^2^ 
 A~i~ are: 
 1.25 -0.437E-01 0.961 
;
_refine_ls_weighting_scheme calc
_refine_ls_wR_factor_all 0.0542
_refine_ls_wR_factor_gt 0.0471
_refine_ls_wR_factor_ref 0.0479
_reflns_limit_h_max 30
_reflns_limit_h_min 0
_reflns_limit_k_max 27
_reflns_limit_k_min 0
_reflns_limit_l_max 48
_reflns_limit_l_min 0
_reflns_number_gt 11645
_reflns_number_total 22013
_reflns_threshold_expression I>2.0\s(I)
_oxford_diffrn_Wilson_B_factor 1.59
_oxford_diffrn_Wilson_scale 371.10
_oxford_refine_ls_r_factor_ref 0.0495
_oxford_refine_ls_scale 0.05844(6)
_oxford_reflns_number_all 22010
_oxford_reflns_threshold_expression_ref I>1.8\s(I)
_oxford_structure_analysis_title 'ortho in Pbca'
_cod_data_source_file c3dt51380g.txt
_cod_data_source_block NR8007
_cod_depositor_comments
;
The following automatic conversions were performed:

'_symmetry_cell_setting' value 'Orthorhombic' changed to
'orthorhombic' according to
/home/saulius/struct/CIF-dictionaries/cif_core.dic dictionary named
'cif_core.dic' version 2.4.2 from 2011-04-26.

Automatic conversion script
Id: cif_fix_values 1891 2012-01-12 08:04:46Z andrius 
;
_cod_original_sg_symbol_H-M 'P b c a '
_cod_original_formula_sum 'C51 H31 F18 Gd1 O9 P2'
_cod_database_code 7023467

loop_
_symmetry_equiv_pos_as_xyz
x,y,z
-x,-y,-z
-x+1/2,y+1/2,z
x+1/2,-y+1/2,-z
x,-y+1/2,z+1/2
-x,y+1/2,-z+1/2
-x+1/2,-y,z+1/2
x+1/2,y,-z+1/2

loop_
_atom_site_label
_atom_site_type_symbol
_atom_site_fract_x
_atom_site_fract_y
_atom_site_fract_z
_atom_site_U_iso_or_equiv
_atom_site_occupancy
_atom_site_adp_type
_atom_site_refinement_flags_adp
_atom_site_disorder_assembly
_atom_site_disorder_group
C1 C 0.5147(3) 0.5911(3) 0.31716(17) 0.0253 1.0000 Uani . . .
C2 C 0.4960(3) 0.5516(3) 0.34181(18) 0.0336 1.0000 Uani . . .
C3 C 0.5272(4) 0.5409(4) 0.3701(2) 0.0444 1.0000 Uani . . .
C4 C 0.5766(3) 0.5692(4) 0.37461(19) 0.0406 1.0000 Uani . . .
C5 C 0.5954(3) 0.6083(4) 0.3500(2) 0.0456 1.0000 Uani . . .
C6 C 0.5645(3) 0.6201(4) 0.3215(2) 0.0371 1.0000 Uani . . .
C7 C 0.5070(3) 0.6507(3) 0.25051(18) 0.0295 1.0000 Uani . . .
C8 C 0.5143(3) 0.7112(4) 0.2580(2) 0.0445 1.0000 Uani . . .
C9 C 0.5425(4) 0.7474(4) 0.2348(3) 0.0614 1.0000 Uani . . .
C10 C 0.5635(4) 0.7237(5) 0.2052(3) 0.0707 1.0000 Uani . . .
C11 C 0.5548(4) 0.6649(5) 0.1977(2) 0.0617 1.0000 Uani . . .
C12 C 0.5266(3) 0.6283(4) 0.2202(2) 0.0457 1.0000 Uani . . .
C13 C 0.4138(3) 0.6422(3) 0.29372(18) 0.0276 1.0000 Uani . . .
C14 C 0.4117(3) 0.6707(4) 0.32540(19) 0.0380 1.0000 Uani . . .
C15 C 0.3684(4) 0.7058(4) 0.3339(2) 0.0436 1.0000 Uani . . .
C16 C 0.3245(3) 0.7107(4) 0.3118(2) 0.0430 1.0000 Uani . . .
C17 C 0.3257(3) 0.6812(4) 0.2808(2) 0.0390 1.0000 Uani . . .
C18 C 0.3704(3) 0.6478(3) 0.27190(17) 0.0296 1.0000 Uani . . .
C19 C 0.3641(3) 0.6475(4) 0.21142(19) 0.0378 1.0000 Uani . . .
C20 C 0.3809(3) 0.7059(4) 0.2069(2) 0.0423 1.0000 Uani . . .
C21 C 0.3724(5) 0.7334(4) 0.1753(2) 0.0626 1.0000 Uani . . .
C22 C 0.3508(5) 0.7010(4) 0.1483(2) 0.0696 1.0000 Uani . . .
C23 C 0.3355(4) 0.6417(4) 0.1533(2) 0.0583 1.0000 Uani . . .
C24 C 0.3415(3) 0.6143(3) 0.18498(18) 0.0322 1.0000 Uani . . .
C25 C 0.2946(3) 0.5112(3) 0.15218(18) 0.0323 1.0000 Uani . . .
C26 C 0.2450(4) 0.5251(4) 0.1361(2) 0.0456 1.0000 Uani . . .
C27 C 0.2354(4) 0.5028(4) 0.1036(2) 0.0549 1.0000 Uani . . .
C28 C 0.2724(5) 0.4671(4) 0.08723(19) 0.0586 1.0000 Uani . . .
C29 C 0.3202(4) 0.4533(5) 0.1034(2) 0.0556 1.0000 Uani . . .
C30 C 0.3322(3) 0.4747(4) 0.1358(2) 0.0425 1.0000 Uani . . .
C31 C 0.2529(3) 0.5551(4) 0.2168(2) 0.0390 1.0000 Uani . . .
C32 C 0.2260(4) 0.6094(5) 0.2162(3) 0.0646 1.0000 Uani . . .
C33 C 0.1777(4) 0.6153(7) 0.2367(4) 0.0971 1.0000 Uani . . .
C34 C 0.1596(5) 0.5660(9) 0.2549(4) 0.0962 1.0000 Uani U . .
C35 C 0.1862(4) 0.5147(7) 0.2555(3) 0.0850 1.0000 Uani U . .
C36 C 0.2332(4) 0.5085(6) 0.2368(2) 0.0630 1.0000 Uani U . .
C37 C 0.5019(3) 0.4801(4) 0.17549(18) 0.0411 1.0000 Uani . . .
C38 C 0.5426(3) 0.4410(4) 0.1850(2) 0.0426 1.0000 Uani . . .
C39 C 0.5411(3) 0.4128(4) 0.2170(2) 0.0371 1.0000 Uani . . .
C40 C 0.5062(6) 0.5070(8) 0.1396(3) 0.0878 1.0000 Uani U . .
C41 C 0.5875(3) 0.3697(5) 0.2261(3) 0.0568 1.0000 Uani . . .
C42 C 0.4170(3) 0.4094(3) 0.32502(18) 0.0352 1.0000 Uani . . .
C43 C 0.3716(3) 0.4401(4) 0.33625(18) 0.0403 1.0000 Uani . . .
C44 C 0.3453(3) 0.4823(4) 0.3158(2) 0.0392 1.0000 Uani U . .
C45 C 0.4443(4) 0.3692(4) 0.35136(18) 0.0471 1.0000 Uani . . .
C46 C 0.2950(5) 0.5138(5) 0.3312(4) 0.0876 1.0000 Uani U . .
C47 C 0.3904(4) 0.3384(4) 0.1915(2) 0.0413 1.0000 Uani . . .
C48 C 0.3441(4) 0.3165(4) 0.2077(2) 0.0473 1.0000 Uani . . .
C49 C 0.3276(3) 0.3412(3) 0.2383(2) 0.0405 1.0000 Uani . . .
C50 C 0.4093(5) 0.3082(4) 0.1586(2) 0.0602 1.0000 Uani . . .
C51 C 0.2793(5) 0.3131(6) 0.2565(4) 0.0929 1.0000 Uani U . .
F1 F 0.4701(11) 0.5506(15) 0.1336(6) 0.0927 0.3339 Uani U 1 1
F2 F 0.5506(10) 0.5368(14) 0.1357(6) 0.0948 0.3339 Uani U 1 1
F3 F 0.4948(13) 0.4693(14) 0.1161(5) 0.1026 0.3339 Uani U 1 1
F4 F 0.6291(2) 0.3713(4) 0.20400(17) 0.0886 1.0000 Uani . . .
F5 F 0.5705(3) 0.3138(3) 0.2251(3) 0.1205 1.0000 Uani . . .
F6 F 0.6074(3) 0.3783(4) 0.25577(19) 0.1153 1.0000 Uani . . .
F7 F 0.4877(2) 0.3411(3) 0.33871(14) 0.0707 1.0000 Uani . . .
F8 F 0.4597(3) 0.3988(3) 0.37866(14) 0.0855 1.0000 Uani . . .
F9 F 0.4117(3) 0.3249(3) 0.36173(14) 0.0681 1.0000 Uani . . .
F10 F 0.2914(3) 0.5685(3) 0.3228(2) 0.1087 1.0000 Uani U . .
F11 F 0.2887(3) 0.5031(4) 0.36435(15) 0.0874 1.0000 Uani . . .
F12 F 0.2503(2) 0.4885(4) 0.31805(18) 0.0944 1.0000 Uani . . .
F13 F 0.4175(4) 0.3455(3) 0.13379(15) 0.0961 1.0000 Uani . . .
F14 F 0.4584(4) 0.2833(4) 0.16402(18) 0.1109 1.0000 Uani . . .
F15 F 0.3804(4) 0.2640(4) 0.1486(2) 0.1405 1.0000 Uani . . .
F16 F 0.2513(3) 0.2755(4) 0.2370(2) 0.1218 1.0000 Uani U . .
F17 F 0.2932(3) 0.2841(4) 0.2836(2) 0.1129 1.0000 Uani U . .
F18 F 0.2437(3) 0.3525(4) 0.2660(2) 0.1120 1.0000 Uani U . .
O1 O 0.3497(2) 0.4979(2) 0.21091(12) 0.0324 1.0000 Uani . . .
O2 O 0.46231(19) 0.5426(2) 0.26365(11) 0.0296 1.0000 Uani . . .
O3 O 0.3721(2) 0.6164(2) 0.24148(12) 0.0361 1.0000 Uani . . .
O4 O 0.4614(2) 0.4968(2) 0.19156(12) 0.0350 1.0000 Uani . . .
O5 O 0.50730(19) 0.4180(2) 0.24016(12) 0.0305 1.0000 Uani . . .
O7 O 0.3565(2) 0.4979(2) 0.28616(12) 0.0306 1.0000 Uani . . .
O8 O 0.4194(2) 0.3816(2) 0.20028(12) 0.0341 1.0000 Uani . . .
O9 O 0.3487(2) 0.3841(2) 0.25424(13) 0.0359 1.0000 Uani . . .
P1 P 0.31324(7) 0.54110(9) 0.19297(4) 0.0283 1.0000 Uani . . .
P2 P 0.47323(7) 0.60171(8) 0.27965(4) 0.0232 1.0000 Uani . . .
F108 F 0.4310(2) 0.9079(3) -0.06573(19) 0.0843 1.0000 Uani . . .
F107 F 0.3761(4) 0.8821(3) -0.10344(17) 0.1098 1.0000 Uani . . .
F109 F 0.3893(2) 0.9749(2) -0.09391(14) 0.0622 1.0000 Uani . . .
F110 F 0.2481(3) 1.0714(2) -0.03650(16) 0.0757 1.0000 Uani . . .
F111 F 0.2553(3) 1.0525(2) 0.01650(15) 0.0719 1.0000 Uani . . .
F112 F 0.1883(3) 1.0202(3) -0.0121(2) 0.0869 1.0000 Uani . . .
F115 F 0.0919(2) 0.9143(3) 0.0414(2) 0.0899 1.0000 Uani . . .
F113 F 0.0731(3) 0.8551(5) 0.0021(2) 0.1281 1.0000 Uani . . .
F114 F 0.0525(3) 0.8313(4) 0.0508(3) 0.1177 1.0000 Uani U . .
F105 F 0.0884(3) 0.6860(3) -0.0505(2) 0.1074 1.0000 Uani . . .
F104 F 0.1375(4) 0.6531(4) -0.0110(2) 0.1196 1.0000 Uani U . .
F106 F 0.1589(3) 0.6402(3) -0.0634(2) 0.0916 1.0000 Uani U . .
F117 F 0.1600(3) 0.6551(4) 0.0826(2) 0.1139 1.0000 Uani U . .
F118 F 0.2452(4) 0.6529(3) 0.0768(2) 0.1160 1.0000 Uani . . .
F116 F 0.2121(4) 0.7048(4) 0.11245(18) 0.1089 1.0000 Uani . . .
Gd1 Gd 0.417943(12) 0.458651(14) 0.243367(8) 0.0210 1.0000 Uani . . .
O6 O 0.4389(2) 0.4119(2) 0.29651(12) 0.0314 1.0000 Uani . . .
Gd101 Gd 0.266887(12) 0.822630(14) -0.002342(8) 0.0224 1.0000 Uani . . .
C149 C 0.2012(3) 0.7445(4) 0.0590(2) 0.0479 1.0000 Uani . . .
C151 C 0.2033(4) 0.6883(6) 0.0815(3) 0.0707 1.0000 Uani U . .
C148 C 0.1512(4) 0.7750(5) 0.0563(3) 0.0576 1.0000 Uani . . .
C147 C 0.1459(3) 0.8254(4) 0.0363(2) 0.0492 1.0000 Uani . . .
O108 O 0.18091(19) 0.8517(2) 0.01876(15) 0.0406 1.0000 Uani . . .
C150 C 0.0899(4) 0.8586(6) 0.0325(4) 0.0848 1.0000 Uani U . .
O105 O 0.2044(2) 0.7437(2) -0.02022(13) 0.0339 1.0000 Uani . . .
C139 C 0.1708(4) 0.7374(4) -0.0421(3) 0.0510 1.0000 Uani . . .
C138 C 0.1579(4) 0.7772(5) -0.0689(3) 0.0611 1.0000 Uani . . .
C137 C 0.1883(6) 0.8307(7) -0.0725(4) 0.1055 1.0000 Uani U . .
O104 O 0.2254(2) 0.8491(3) -0.05509(16) 0.0584 1.0000 Uani U . .
C141 C 0.1379(4) 0.6771(5) -0.0408(3) 0.0589 1.0000 Uani U . .
O101 O 0.32718(18) 0.8399(2) 0.04139(12) 0.0287 1.0000 Uani . . .
P101 P 0.37539(7) 0.85207(8) 0.06408(4) 0.0241 1.0000 Uani . . .
C131 C 0.4120(3) 0.9173(3) 0.05078(16) 0.0300 1.0000 Uani . . .
C136 C 0.3832(3) 0.9663(3) 0.0390(2) 0.0405 1.0000 Uani . . .
C135 C 0.4100(4) 1.0192(4) 0.0309(2) 0.0491 1.0000 Uani . . .
C134 C 0.4654(4) 1.0229(4) 0.0352(2) 0.0494 1.0000 Uani . . .
C133 C 0.4952(3) 0.9743(4) 0.0459(2) 0.0404 1.0000 Uani . . .
C132 C 0.4688(3) 0.9213(3) 0.05395(17) 0.0300 1.0000 Uani . . .
C124 C 0.4242(3) 0.7917(3) 0.06710(17) 0.0280 1.0000 Uani . . .
C119 C 0.4448(3) 0.7660(3) 0.03745(18) 0.0292 1.0000 Uani . . .
O103 O 0.42242(18) 0.7868(2) 0.00732(12) 0.0306 1.0000 Uani . . .
C118 C 0.4486(3) 0.7796(3) -0.02359(18) 0.0274 1.0000 Uani . . .
C113 C 0.4227(3) 0.7460(3) -0.04887(17) 0.0291 1.0000 Uani . . .
P102 P 0.36149(7) 0.70646(8) -0.03703(5) 0.0259 1.0000 Uani . . .
O102 O 0.31912(18) 0.7455(2) -0.02095(12) 0.0281 1.0000 Uani . . .
C107 C 0.3827(3) 0.6503(3) -0.00733(19) 0.0327 1.0000 Uani . . .
C108 C 0.4274(3) 0.6142(3) -0.0131(2) 0.0467 1.0000 Uani . . .
C109 C 0.4429(5) 0.5728(4) 0.0114(4) 0.0702 1.0000 Uani . . .
C112 C 0.3545(3) 0.6449(4) 0.0233(2) 0.0396 1.0000 Uani . . .
C111 C 0.3714(4) 0.6043(4) 0.0474(2) 0.0557 1.0000 Uani . . .
C101 C 0.3350(3) 0.6737(4) -0.07532(18) 0.0357 1.0000 Uani . . .
C106 C 0.3498(4) 0.6185(4) -0.0882(2) 0.0513 1.0000 Uani . . .
C102 C 0.2950(4) 0.7068(4) -0.0922(2) 0.0498 1.0000 Uani . . .
C103 C 0.2714(4) 0.6843(6) -0.1220(2) 0.0618 1.0000 Uani . . .
C104 C 0.2873(5) 0.6302(6) -0.1345(2) 0.0650 1.0000 Uani . . .
C114 C 0.4463(3) 0.7439(4) -0.0808(2) 0.0422 1.0000 Uani . . .
C115 C 0.4936(3) 0.7747(4) -0.0876(2) 0.0467 1.0000 Uani . . .
C116 C 0.5193(3) 0.8062(4) -0.0621(2) 0.0456 1.0000 Uani . . .
C117 C 0.4976(3) 0.8089(3) -0.0299(2) 0.0370 1.0000 Uani . . .
C120 C 0.4841(3) 0.7227(4) 0.0385(2) 0.0382 1.0000 Uani . . .
C121 C 0.5026(3) 0.7025(4) 0.0695(2) 0.0447 1.0000 Uani . . .
C122 C 0.4830(4) 0.7268(4) 0.0999(2) 0.0531 1.0000 Uani . . .
C123 C 0.4440(3) 0.7719(3) 0.09845(19) 0.0378 1.0000 Uani . . .
C125 C 0.3528(3) 0.8674(3) 0.10715(17) 0.0308 1.0000 Uani . . .
C126 C 0.3833(4) 0.9004(4) 0.12998(18) 0.0399 1.0000 Uani . . .
C130 C 0.3018(4) 0.8452(4) 0.1165(2) 0.0436 1.0000 Uani . . .
O107 O 0.26033(18) 0.9290(2) 0.00129(12) 0.0302 1.0000 Uani . . .
C144 C 0.2710(3) 0.9707(3) -0.01983(19) 0.0355 1.0000 Uani . . .
C143 C 0.3084(3) 0.9690(3) -0.0467(2) 0.0376 1.0000 Uani . . .
C142 C 0.3395(3) 0.9179(4) -0.05272(19) 0.0333 1.0000 Uani . . .
O106 O 0.33570(19) 0.8679(2) -0.03792(13) 0.0306 1.0000 Uani . . .
C145 C 0.3830(3) 0.9209(4) -0.0791(2) 0.0407 1.0000 Uani . . .
C146 C 0.2415(3) 1.0280(4) -0.0135(2) 0.0417 1.0000 Uani . . .
C105 C 0.3256(5) 0.5964(6) -0.1181(3) 0.0721 1.0000 Uani . . .
C128 C 0.3154(4) 0.8908(5) 0.1718(2) 0.0604 1.0000 Uani . . .
C140 C 0.1720(7) 0.8671(8) -0.1031(4) 0.1079 1.0000 Uani U . .
C127 C 0.3644(4) 0.9122(4) 0.1622(2) 0.0529 1.0000 Uani . . .
C110 C 0.4143(6) 0.5674(4) 0.0414(3) 0.0727 1.0000 Uani . . .
C129 C 0.2826(4) 0.8581(5) 0.1494(3) 0.0631 1.0000 Uani . . .
O109 O 0.2441(2) 0.7563(3) 0.04473(12) 0.0380 1.0000 Uani . . .
F103 F 0.1289(3) 0.8572(4) -0.1176(2) 0.1087 1.0000 Uani U 2 1
F101 F 0.1766(4) 0.9229(5) -0.0991(3) 0.1329 1.0000 Uani U 2 1
F102 F 0.2124(4) 0.8637(5) -0.1265(2) 0.1320 1.0000 Uani U 2 1
F22 F 0.5055(7) 0.5666(6) 0.1406(3) 0.1010 0.6661 Uani U 1 2
F23 F 0.4638(5) 0.4923(7) 0.1201(3) 0.0913 0.6661 Uani U 1 2
F21 F 0.5492(5) 0.4907(7) 0.1219(2) 0.0913 0.6661 Uani U 1 2
H21 H 0.4618 0.5322 0.3391 0.0391 1.0000 Uiso . . .
H31 H 0.5137 0.5134 0.3876 0.0490 1.0000 Uiso . . .
H41 H 0.5976 0.5610 0.3946 0.0465 1.0000 Uiso . . .
H51 H 0.6303 0.6266 0.3529 0.0516 1.0000 Uiso . . .
H61 H 0.5775 0.6478 0.3040 0.0448 1.0000 Uiso . . .
H81 H 0.5004 0.7283 0.2791 0.0556 1.0000 Uiso . . .
H91 H 0.5480 0.7900 0.2397 0.0718 1.0000 Uiso . . .
H101 H 0.5839 0.7484 0.1894 0.0797 1.0000 Uiso . . .
H111 H 0.5685 0.6480 0.1764 0.0739 1.0000 Uiso . . .
H121 H 0.5210 0.5856 0.2146 0.0559 1.0000 Uiso . . .
H141 H 0.4414 0.6664 0.3412 0.0465 1.0000 Uiso . . .
H151 H 0.3675 0.7266 0.3555 0.0486 1.0000 Uiso . . .
H161 H 0.2935 0.7338 0.3187 0.0540 1.0000 Uiso . . .
H171 H 0.2955 0.6850 0.2651 0.0466 1.0000 Uiso . . .
H201 H 0.3975 0.7274 0.2256 0.0490 1.0000 Uiso . . .
H211 H 0.3833 0.7744 0.1721 0.0696 1.0000 Uiso . . .
H221 H 0.3456 0.7195 0.1265 0.0786 1.0000 Uiso . . .
H231 H 0.3219 0.6188 0.1342 0.0628 1.0000 Uiso . . .
H261 H 0.2185 0.5489 0.1479 0.0569 1.0000 Uiso . . .
H271 H 0.2018 0.5131 0.0924 0.0648 1.0000 Uiso . . .
H281 H 0.2641 0.4518 0.0650 0.0704 1.0000 Uiso . . .
H291 H 0.3469 0.4281 0.0915 0.0647 1.0000 Uiso . . .
H301 H 0.3660 0.4659 0.1465 0.0532 1.0000 Uiso . . .
H321 H 0.2395 0.6426 0.2022 0.0799 1.0000 Uiso . . .
H331 H 0.1591 0.6539 0.2367 0.1248 1.0000 Uiso . . .
H341 H 0.1254 0.5727 0.2672 0.1595 1.0000 Uiso . . .
H351 H 0.1717 0.4823 0.2696 0.1093 1.0000 Uiso . . .
H361 H 0.2532 0.4693 0.2375 0.0711 1.0000 Uiso . . .
H381 H 0.5724 0.4321 0.1696 0.0516 1.0000 Uiso . . .
H431 H 0.3577 0.4310 0.3587 0.0457 1.0000 Uiso . . .
H481 H 0.3233 0.2846 0.1976 0.0530 1.0000 Uiso . . .
H1481 H 0.1192 0.7585 0.0683 0.0690 1.0000 Uiso . . .
H1381 H 0.1302 0.7663 -0.0857 0.0734 1.0000 Uiso . . .
H1361 H 0.3442 0.9642 0.0365 0.0464 1.0000 Uiso . . .
H1351 H 0.3897 1.0535 0.0221 0.0583 1.0000 Uiso . . .
H1341 H 0.4833 1.0598 0.0300 0.0623 1.0000 Uiso . . .
H1331 H 0.5345 0.9762 0.0479 0.0498 1.0000 Uiso . . .
H1321 H 0.4887 0.8870 0.0620 0.0358 1.0000 Uiso . . .
H1081 H 0.4474 0.6173 -0.0345 0.0609 1.0000 Uiso . . .
H1091 H 0.4747 0.5475 0.0069 0.0808 1.0000 Uiso . . .
H1121 H 0.3233 0.6705 0.0279 0.0466 1.0000 Uiso . . .
H1111 H 0.3519 0.6010 0.0687 0.0701 1.0000 Uiso . . .
H1061 H 0.3772 0.5938 -0.0762 0.0646 1.0000 Uiso . . .
H1021 H 0.2844 0.7457 -0.0836 0.0605 1.0000 Uiso . . .
H1031 H 0.2431 0.7072 -0.1335 0.0759 1.0000 Uiso . . .
H1041 H 0.2714 0.6150 -0.1554 0.0802 1.0000 Uiso . . .
H1141 H 0.4285 0.7216 -0.0989 0.0453 1.0000 Uiso . . .
H1151 H 0.5092 0.7729 -0.1105 0.0568 1.0000 Uiso . . .
H1161 H 0.5522 0.8268 -0.0667 0.0570 1.0000 Uiso . . .
H1171 H 0.5156 0.8298 -0.0114 0.0424 1.0000 Uiso . . .
H1201 H 0.4982 0.7059 0.0174 0.0464 1.0000 Uiso . . .
H1211 H 0.5290 0.6707 0.0706 0.0537 1.0000 Uiso . . .
H1221 H 0.4967 0.7142 0.1218 0.0585 1.0000 Uiso . . .
H1231 H 0.4296 0.7897 0.1192 0.0447 1.0000 Uiso . . .
H1261 H 0.4187 0.9157 0.1230 0.0512 1.0000 Uiso . . .
H1301 H 0.2810 0.8210 0.1009 0.0528 1.0000 Uiso . . .
H1431 H 0.3137 1.0042 -0.0612 0.0433 1.0000 Uiso . . .
H1051 H 0.3359 0.5566 -0.1265 0.0825 1.0000 Uiso . . .
H1281 H 0.3021 0.8995 0.1944 0.0719 1.0000 Uiso . . .
H1271 H 0.3861 0.9349 0.1782 0.0658 1.0000 Uiso . . .
H1101 H 0.4258 0.5379 0.0581 0.0889 1.0000 Uiso . . .
H1291 H 0.2478 0.8438 0.1564 0.0749 1.0000 Uiso . . .

loop_
_atom_site_aniso_label
_atom_site_aniso_U_11
_atom_site_aniso_U_22
_atom_site_aniso_U_33
_atom_site_aniso_U_23
_atom_site_aniso_U_13
_atom_site_aniso_U_12
C1 0.022(3) 0.023(3) 0.030(3) 0.001(3) -0.003(3) 0.000(3)
C2 0.037(4) 0.031(4) 0.033(4) 0.002(3) -0.006(3) -0.006(3)
C3 0.055(5) 0.040(4) 0.038(4) 0.006(4) -0.010(4) 0.004(4)
C4 0.045(5) 0.045(4) 0.031(4) -0.001(3) -0.017(4) 0.008(4)
C5 0.031(4) 0.067(6) 0.039(4) 0.005(4) -0.015(3) -0.008(4)
C6 0.031(4) 0.040(4) 0.041(4) 0.007(3) -0.005(3) -0.003(3)
C7 0.025(3) 0.035(4) 0.029(4) 0.010(3) -0.005(3) 0.002(3)
C8 0.047(5) 0.040(4) 0.046(5) 0.008(4) -0.008(4) -0.015(4)
C9 0.053(6) 0.047(5) 0.084(7) 0.032(5) -0.010(5) -0.021(4)
C10 0.058(6) 0.073(8) 0.081(8) 0.045(6) 0.013(6) -0.011(5)
C11 0.065(6) 0.077(8) 0.043(5) 0.021(5) 0.015(4) -0.003(5)
C12 0.040(4) 0.050(5) 0.047(5) 0.013(4) 0.003(4) -0.005(4)
C13 0.028(3) 0.021(3) 0.034(4) -0.002(3) -0.005(3) 0.001(3)
C14 0.036(4) 0.045(4) 0.033(4) -0.008(3) -0.009(3) 0.004(4)
C15 0.052(5) 0.044(5) 0.035(4) -0.010(4) 0.001(4) 0.011(4)
C16 0.045(5) 0.041(4) 0.042(5) -0.004(4) -0.008(4) 0.019(4)
C17 0.036(4) 0.037(4) 0.044(4) -0.006(4) -0.013(3) 0.010(4)
C18 0.039(4) 0.025(3) 0.024(3) 0.001(3) -0.006(3) -0.003(3)
C19 0.044(5) 0.041(4) 0.028(4) 0.002(3) -0.007(3) -0.007(4)
C20 0.047(5) 0.044(5) 0.037(4) 0.005(4) -0.014(4) -0.013(4)
C21 0.102(8) 0.041(5) 0.045(5) 0.001(4) -0.008(5) -0.026(5)
C22 0.121(10) 0.047(5) 0.041(5) 0.019(4) -0.022(6) -0.034(6)
C23 0.087(7) 0.055(6) 0.033(5) 0.008(4) -0.022(5) -0.029(5)
C24 0.039(4) 0.033(4) 0.024(4) 0.008(3) -0.011(3) -0.011(3)
C25 0.036(4) 0.036(4) 0.025(4) 0.004(3) -0.006(3) -0.002(3)
C26 0.048(5) 0.038(4) 0.051(5) -0.005(4) -0.023(4) 0.002(4)
C27 0.072(6) 0.041(5) 0.052(5) -0.002(4) -0.031(5) -0.003(5)
C28 0.092(7) 0.061(6) 0.023(4) -0.010(4) -0.018(4) -0.021(6)
C29 0.063(6) 0.066(6) 0.038(5) -0.017(5) -0.004(4) 0.005(5)
C30 0.042(4) 0.051(5) 0.034(4) -0.010(4) -0.005(3) -0.003(4)
C31 0.029(4) 0.046(5) 0.042(4) -0.008(4) -0.014(3) 0.004(3)
C32 0.039(5) 0.073(7) 0.081(7) -0.031(6) -0.024(5) 0.020(5)
C33 0.042(6) 0.122(11) 0.127(12) -0.076(10) -0.031(7) 0.044(7)
C34 0.049(6) 0.167(11) 0.073(7) -0.027(8) 0.004(6) -0.006(7)
C35 0.045(5) 0.149(8) 0.061(5) -0.010(6) 0.002(5) -0.014(5)
C36 0.037(4) 0.112(8) 0.040(4) -0.004(5) 0.005(4) -0.015(5)
C37 0.049(5) 0.056(5) 0.018(3) 0.005(3) 0.006(3) -0.011(4)
C38 0.032(4) 0.063(6) 0.033(4) -0.005(4) 0.004(3) -0.002(4)
C39 0.030(4) 0.040(4) 0.042(4) -0.004(3) -0.003(3) -0.004(3)
C40 0.093(5) 0.130(7) 0.040(4) 0.036(5) 0.014(4) 0.000(6)
C41 0.022(4) 0.075(7) 0.073(7) 0.007(5) -0.003(4) 0.014(4)
C42 0.043(4) 0.033(4) 0.030(4) 0.000(3) -0.005(3) -0.014(4)
C43 0.043(4) 0.055(5) 0.023(4) 0.000(3) 0.005(3) -0.011(4)
C44 0.032(4) 0.036(4) 0.049(4) -0.014(3) 0.020(3) -0.007(3)
C45 0.071(6) 0.055(5) 0.016(3) 0.003(3) -0.002(4) -0.004(5)
C46 0.084(5) 0.060(4) 0.119(6) 0.003(5) 0.073(5) 0.011(4)
C47 0.050(5) 0.035(4) 0.039(4) -0.007(3) -0.010(4) 0.004(4)
C48 0.066(6) 0.027(4) 0.049(5) -0.003(4) -0.020(4) -0.010(4)
C49 0.037(4) 0.028(4) 0.057(5) 0.007(4) -0.016(4) -0.009(3)
C50 0.098(8) 0.041(5) 0.041(5) -0.022(4) -0.007(5) 0.001(5)
C51 0.049(4) 0.091(6) 0.138(6) 0.043(5) 0.014(5) -0.033(4)
F1 0.093(10) 0.137(11) 0.049(8) 0.050(8) 0.006(8) 0.011(10)
F2 0.089(9) 0.137(11) 0.059(8) 0.050(9) 0.022(8) -0.017(10)
F3 0.126(11) 0.145(11) 0.037(7) 0.021(9) 0.003(9) 0.000(11)
F4 0.039(3) 0.142(6) 0.085(4) 0.018(4) 0.020(3) 0.037(4)
F5 0.064(4) 0.049(4) 0.248(11) 0.020(5) 0.005(5) 0.017(3)
F6 0.083(5) 0.182(8) 0.081(5) -0.016(5) -0.021(4) 0.087(5)
F7 0.072(4) 0.089(4) 0.052(3) 0.030(3) -0.006(3) 0.023(3)
F8 0.145(6) 0.068(4) 0.043(3) 0.001(3) -0.051(4) -0.003(4)
F9 0.093(4) 0.055(3) 0.056(3) 0.026(3) 0.004(3) -0.009(3)
F10 0.104(4) 0.071(4) 0.151(5) 0.005(4) 0.086(4) 0.022(4)
F11 0.065(4) 0.147(7) 0.049(3) -0.010(4) 0.028(3) 0.017(4)
F12 0.039(3) 0.149(7) 0.095(5) 0.016(5) 0.005(3) 0.016(4)
F13 0.176(8) 0.070(4) 0.043(3) -0.004(3) 0.013(4) 0.027(5)
F14 0.145(7) 0.119(6) 0.069(4) -0.032(4) 0.001(4) 0.074(6)
F15 0.182(9) 0.124(7) 0.116(7) -0.085(6) 0.020(6) -0.067(7)
F16 0.091(5) 0.117(6) 0.157(6) 0.005(5) 0.012(5) -0.075(4)
F17 0.067(4) 0.138(6) 0.133(6) 0.084(5) 0.010(4) -0.020(4)
F18 0.049(4) 0.107(5) 0.180(7) 0.030(5) 0.040(4) -0.013(4)
O1 0.035(3) 0.033(3) 0.029(3) -0.003(2) -0.006(2) 0.008(2)
O2 0.035(3) 0.030(2) 0.023(2) -0.003(2) -0.0024(18) -0.004(2)
O3 0.050(3) 0.030(3) 0.028(2) -0.003(2) -0.021(2) 0.005(2)
O4 0.044(3) 0.039(3) 0.022(2) 0.005(2) 0.006(2) -0.003(2)
O5 0.030(2) 0.035(3) 0.027(2) -0.001(2) 0.007(2) 0.004(2)
O7 0.034(3) 0.033(3) 0.025(2) 0.000(2) 0.007(2) 0.001(2)
O8 0.037(3) 0.029(3) 0.037(3) -0.012(2) 0.003(2) -0.006(2)
O9 0.036(3) 0.036(3) 0.036(3) 0.007(2) 0.002(2) -0.006(2)
P1 0.0290(8) 0.0303(9) 0.0256(8) 0.0001(8) -0.0084(7) 0.0006(8)
P2 0.0237(8) 0.0251(9) 0.0208(8) 0.0020(7) -0.0029(6) -0.0033(7)
F108 0.041(3) 0.079(4) 0.133(6) 0.057(4) 0.026(3) 0.007(3)
F107 0.152(7) 0.102(6) 0.075(4) -0.042(4) 0.076(5) -0.044(5)
F109 0.058(3) 0.059(3) 0.070(4) 0.035(3) 0.016(3) 0.000(3)
F110 0.093(4) 0.044(3) 0.091(4) 0.028(3) 0.019(4) 0.027(3)
F111 0.108(5) 0.036(3) 0.072(4) -0.015(3) -0.001(3) 0.018(3)
F112 0.058(4) 0.061(4) 0.142(6) -0.007(4) 0.012(4) 0.020(3)
F115 0.052(4) 0.052(3) 0.166(7) -0.033(4) -0.023(4) 0.016(3)
F113 0.053(4) 0.203(10) 0.128(7) -0.076(7) -0.035(4) 0.032(5)
F114 0.066(4) 0.108(6) 0.179(8) 0.037(5) 0.042(5) 0.016(4)
F105 0.051(4) 0.091(5) 0.180(8) 0.012(5) -0.041(4) 0.000(4)
F104 0.135(6) 0.114(5) 0.111(5) 0.040(5) -0.018(5) -0.059(5)
F106 0.088(5) 0.066(4) 0.121(5) -0.027(4) 0.004(4) 0.006(4)
F117 0.085(4) 0.143(6) 0.113(5) 0.071(5) -0.019(4) -0.068(4)
F118 0.120(6) 0.069(4) 0.159(7) 0.059(5) 0.080(6) 0.025(4)
F116 0.163(8) 0.097(6) 0.066(4) 0.005(4) -0.003(5) 0.000(5)
Gd1 0.02227(14) 0.02205(13) 0.01883(13) 0.00052(13) -0.00052(12) 0.00028(14)
O6 0.034(3) 0.039(3) 0.021(2) 0.006(2) 0.001(2) 0.002(2)
Gd101 0.01783(12) 0.02646(14) 0.02299(15) 0.00463(14) 0.00230(13) 0.00210(14)
C149 0.033(4) 0.066(6) 0.044(5) 0.015(4) 0.000(4) -0.008(4)
C151 0.053(5) 0.103(7) 0.056(5) 0.047(5) -0.002(4) -0.039(5)
C148 0.049(5) 0.059(6) 0.065(6) 0.012(5) 0.018(5) 0.001(5)
C147 0.042(4) 0.046(5) 0.059(5) -0.015(5) 0.010(4) -0.012(4)
O108 0.018(2) 0.035(3) 0.069(4) 0.007(3) 0.015(2) 0.000(2)
C150 0.034(5) 0.086(7) 0.135(9) -0.008(7) 0.035(6) 0.008(5)
O105 0.028(3) 0.029(3) 0.045(3) 0.007(2) -0.008(2) 0.000(2)
C139 0.039(5) 0.050(5) 0.063(6) -0.001(5) 0.011(4) 0.004(4)
C138 0.054(6) 0.062(6) 0.067(6) 0.015(5) -0.024(5) -0.024(5)
C137 0.095(3) 0.125(4) 0.096(3) 0.048(3) -0.046(3) -0.029(3)
O104 0.045(3) 0.074(4) 0.056(3) 0.031(3) -0.033(3) -0.025(3)
C141 0.066(5) 0.047(5) 0.064(5) 0.009(4) -0.012(4) -0.016(4)
O101 0.025(2) 0.034(3) 0.028(2) -0.001(2) -0.0022(19) 0.000(2)
P101 0.0252(8) 0.0253(8) 0.0218(8) 0.0021(7) 0.0013(7) 0.0005(7)
C131 0.042(4) 0.027(3) 0.021(3) -0.002(3) 0.001(3) -0.002(3)
C136 0.055(5) 0.029(4) 0.037(4) 0.003(3) 0.000(3) 0.004(4)
C135 0.085(7) 0.025(4) 0.037(4) 0.010(3) 0.006(4) -0.002(4)
C134 0.084(7) 0.032(4) 0.032(4) 0.003(3) 0.010(4) -0.023(4)
C133 0.048(5) 0.039(4) 0.035(4) -0.003(3) 0.010(3) -0.016(4)
C132 0.035(4) 0.028(4) 0.027(3) -0.005(3) 0.004(3) -0.004(3)
C124 0.028(3) 0.023(3) 0.033(4) 0.003(3) -0.003(3) -0.007(3)
C119 0.025(3) 0.025(3) 0.038(4) 0.001(3) 0.000(3) -0.011(3)
O103 0.023(2) 0.038(3) 0.031(3) 0.000(2) -0.0003(19) 0.006(2)
C118 0.020(3) 0.028(4) 0.034(4) 0.000(3) 0.006(3) 0.000(3)
C113 0.027(4) 0.032(4) 0.029(3) -0.002(3) 0.007(3) -0.001(3)
P102 0.0215(8) 0.0267(9) 0.0295(9) -0.0018(7) 0.0035(7) 0.0008(7)
O102 0.021(2) 0.026(2) 0.037(3) 0.000(2) 0.003(2) 0.0044(19)
C107 0.033(4) 0.020(3) 0.045(4) -0.010(3) -0.010(3) 0.002(3)
C108 0.042(5) 0.027(4) 0.071(6) -0.004(4) -0.010(4) 0.013(3)
C109 0.063(6) 0.032(5) 0.116(10) -0.004(5) -0.039(7) 0.015(4)
C112 0.036(4) 0.045(5) 0.038(4) 0.002(4) -0.002(3) -0.012(4)
C111 0.068(6) 0.047(5) 0.052(5) 0.016(4) -0.017(5) -0.019(5)
C101 0.033(4) 0.049(4) 0.025(3) -0.007(4) 0.002(3) -0.009(4)
C106 0.056(6) 0.046(5) 0.052(5) -0.011(4) 0.008(4) 0.001(4)
C102 0.049(5) 0.063(6) 0.038(4) 0.005(4) -0.004(4) -0.010(5)
C103 0.051(5) 0.089(8) 0.045(5) 0.010(5) -0.007(4) -0.014(6)
C104 0.067(7) 0.084(8) 0.043(5) -0.003(5) 0.003(5) -0.036(6)
C114 0.036(4) 0.046(5) 0.045(4) -0.002(4) 0.014(3) 0.007(4)
C115 0.034(4) 0.059(6) 0.047(5) 0.000(4) 0.021(4) 0.003(4)
C116 0.028(4) 0.045(5) 0.064(5) -0.003(4) 0.017(4) -0.002(3)
C117 0.024(3) 0.031(4) 0.056(5) -0.001(3) 0.003(3) -0.002(3)
C120 0.021(4) 0.036(4) 0.057(5) -0.006(4) -0.004(3) 0.003(3)
C121 0.032(4) 0.032(4) 0.070(6) 0.002(4) -0.014(4) 0.010(4)
C122 0.057(6) 0.042(5) 0.060(6) 0.009(4) -0.036(5) 0.001(4)
C123 0.049(5) 0.032(4) 0.033(4) 0.003(3) -0.010(3) 0.000(4)
C125 0.038(4) 0.031(4) 0.023(3) 0.003(3) 0.007(3) 0.004(3)
C126 0.057(5) 0.039(4) 0.024(4) -0.006(3) 0.005(3) 0.004(4)
C130 0.049(5) 0.049(5) 0.032(4) 0.010(4) 0.006(4) -0.002(4)
O107 0.030(3) 0.029(2) 0.032(2) 0.005(2) 0.007(2) 0.006(2)
C144 0.033(4) 0.033(4) 0.040(4) -0.002(3) -0.005(3) 0.003(3)
C143 0.036(4) 0.036(4) 0.041(4) 0.007(3) 0.004(3) -0.001(3)
C142 0.029(4) 0.041(4) 0.031(4) 0.006(3) -0.001(3) -0.006(3)
O106 0.030(3) 0.026(3) 0.036(3) 0.004(2) 0.007(2) 0.001(2)
C145 0.036(4) 0.036(4) 0.049(5) 0.006(4) 0.015(4) -0.004(3)
C146 0.042(5) 0.036(5) 0.046(4) 0.005(4) 0.011(4) 0.006(3)
C105 0.083(8) 0.075(7) 0.059(7) -0.025(6) 0.010(6) -0.022(7)
C128 0.078(7) 0.082(7) 0.022(4) 0.004(4) 0.019(4) 0.011(6)
C140 0.098(3) 0.128(4) 0.098(3) 0.048(3) -0.047(3) -0.029(3)
C127 0.068(6) 0.060(6) 0.030(4) -0.002(4) -0.001(4) 0.001(5)
C110 0.088(8) 0.037(5) 0.093(9) 0.015(5) -0.048(8) -0.007(6)
C129 0.061(6) 0.081(7) 0.047(5) 0.012(5) 0.025(5) 0.003(5)
O109 0.025(3) 0.056(4) 0.033(3) 0.018(3) 0.004(2) -0.006(2)
F103 0.098(3) 0.129(4) 0.099(3) 0.048(3) -0.048(3) -0.029(3)
F101 0.133(5) 0.135(5) 0.130(5) 0.046(4) -0.061(4) -0.020(4)
F102 0.124(5) 0.164(5) 0.108(4) 0.051(4) -0.026(4) -0.020(4)
F22 0.132(8) 0.110(8) 0.060(5) 0.040(6) 0.011(6) -0.007(8)
F23 0.075(6) 0.157(9) 0.042(5) 0.032(6) -0.007(5) -0.003(7)
F21 0.084(6) 0.153(9) 0.038(4) 0.031(5) 0.035(4) 0.026(7)

loop_
_atom_type_symbol
_atom_type_scat_dispersion_real
_atom_type_scat_dispersion_imag
_atom_type_scat_Cromer_Mann_a1
_atom_type_scat_Cromer_Mann_b1
_atom_type_scat_Cromer_Mann_a2
_atom_type_scat_Cromer_Mann_b2
_atom_type_scat_Cromer_Mann_a3
_atom_type_scat_Cromer_Mann_b3
_atom_type_scat_Cromer_Mann_a4
_atom_type_scat_Cromer_Mann_b4
_atom_type_scat_Cromer_Mann_c
_atom_type_scat_source
C 0.0033 0.0016 2.3100 20.8439 1.0200 10.2075 1.5886 0.5687 0.8650 51.6512 0.2156 'International Tables Vol C 4.2.6.8 and 6.1.1.4'
H 0.0000 0.0000 0.4930 10.5109 0.3229 26.1257 0.1402 3.1424 0.0408 57.7998 0.0030 'International Tables Vol C 4.2.6.8 and 6.1.1.4'
O 0.0106 0.0060 3.0485 13.2771 2.2868 5.7011 1.5463 0.3239 0.8670 32.9089 0.2508 'International Tables Vol C 4.2.6.8 and 6.1.1.4'
F 0.0171 0.0103 3.5392 10.2825 2.6412 4.2944 1.5170 0.2615 1.0243 26.1476 0.2776 'International Tables Vol C 4.2.6.8 and 6.1.1.4'
P 0.1023 0.0942 6.4345 1.9067 4.1791 27.1570 1.7800 0.5260 1.4908 68.1645 1.1149 'International Tables Vol C 4.2.6.8 and 6.1.1.4'
Gd -0.1653 3.9035 25.0709 2.2534 19.0798 0.1820 13.8518 12.9331 3.5454 101.3980 2.4196 'International Tables Vol C 4.2.6.8 and 6.1.1.4'

loop_
_geom_angle_atom_site_label_1
_geom_angle_atom_site_label_2
_geom_angle_atom_site_label_3
_geom_angle
_geom_angle_publ_flag
C2 C1 C6 120.1(6) yes
C2 C1 P2 117.5(5) yes
C6 C1 P2 122.4(5) yes
C1 C2 C3 119.2(7) yes
C1 C2 H21 120.3 no
C3 C2 H21 120.5 no
C2 C3 C4 121.2(8) yes
C2 C3 H31 118.9 no
C4 C3 H31 119.8 no
C3 C4 C5 119.6(7) yes
C3 C4 H41 119.7 no
C5 C4 H41 120.7 no
C4 C5 C6 120.1(7) yes
C4 C5 H51 119.1 no
C6 C5 H51 120.8 no
C1 C6 C5 119.7(7) yes
C1 C6 H61 119.8 no
C5 C6 H61 120.4 no
C8 C7 C12 119.2(7) yes
C8 C7 P2 121.2(6) yes
C12 C7 P2 119.6(6) yes
C7 C8 C9 119.0(9) yes
C7 C8 H81 120.9 no
C9 C8 H81 120.1 no
C8 C9 C10 120.9(9) yes
C8 C9 H91 120.0 no
C10 C9 H91 119.2 no
C9 C10 C11 119.5(9) yes
C9 C10 H101 121.0 no
C11 C10 H101 119.6 no
C10 C11 C12 120.6(10) yes
C10 C11 H111 120.0 no
C12 C11 H111 119.4 no
C11 C12 C7 120.7(9) yes
C11 C12 H121 119.9 no
C7 C12 H121 119.4 no
C14 C13 C18 118.9(6) yes
C14 C13 P2 121.8(5) yes
C18 C13 P2 119.2(5) yes
C13 C14 C15 120.3(7) yes
C13 C14 H141 119.9 no
C15 C14 H141 119.8 no
C14 C15 C16 120.3(7) yes
C14 C15 H151 120.3 no
C16 C15 H151 119.3 no
C15 C16 C17 119.5(7) yes
C15 C16 H161 119.2 no
C17 C16 H161 121.3 no
C16 C17 C18 119.9(7) yes
C16 C17 H171 120.0 no
C18 C17 H171 120.0 no
C17 C18 C13 121.0(7) yes
C17 C18 O3 121.1(6) yes
C13 C18 O3 117.8(6) yes
C20 C19 C24 121.8(7) yes
C20 C19 O3 122.8(7) yes
C24 C19 O3 115.2(7) yes
C19 C20 C21 119.0(7) yes
C19 C20 H201 119.8 no
C21 C20 H201 121.2 no
C20 C21 C22 120.3(8) yes
C20 C21 H211 119.5 no
C22 C21 H211 120.2 no
C21 C22 C23 119.6(8) yes
C21 C22 H221 120.5 no
C23 C22 H221 119.9 no
C22 C23 C24 120.9(8) yes
C22 C23 H231 119.2 no
C24 C23 H231 119.8 no
C23 C24 C19 118.3(7) yes
C23 C24 P1 120.8(6) yes
C19 C24 P1 120.5(5) yes
C26 C25 C30 120.1(7) yes
C26 C25 P1 122.7(6) yes
C30 C25 P1 117.2(6) yes
C25 C26 C27 118.7(8) yes
C25 C26 H261 119.7 no
C27 C26 H261 121.6 no
C26 C27 C28 121.6(8) yes
C26 C27 H271 118.6 no
C28 C27 H271 119.8 no
C27 C28 C29 119.1(7) yes
C27 C28 H281 119.5 no
C29 C28 H281 121.4 no
C28 C29 C30 121.8(9) yes
C28 C29 H291 119.0 no
C30 C29 H291 119.2 no
C25 C30 C29 118.7(8) yes
C25 C30 H301 120.0 no
C29 C30 H301 121.3 no
C32 C31 C36 119.7(9) yes
C32 C31 P1 123.1(8) yes
C36 C31 P1 117.2(7) yes
C31 C32 C33 117.9(12) yes
C31 C32 H321 120.4 no
C33 C32 H321 121.7 no
C32 C33 C34 118.9(11) yes
C32 C33 H331 117.9 no
C34 C33 H331 123.2 no
C33 C34 C35 122.3(11) yes
C33 C34 H341 114.2 no
C35 C34 H341 123.5 no
C34 C35 C36 119.8(14) yes
C34 C35 H351 117.8 no
C36 C35 H351 122.4 no
C31 C36 C35 121.4(12) yes
C31 C36 H361 119.5 no
C35 C36 H361 119.0 no
C38 C37 C40 116.4(8) yes
C38 C37 O4 129.8(7) yes
C40 C37 O4 113.9(9) yes
C37 C38 C39 120.3(7) yes
C37 C38 H381 120.8 no
C39 C38 H381 119.0 no
C38 C39 C41 117.7(7) yes
C38 C39 O5 129.1(7) yes
C41 C39 O5 113.1(7) yes
C37 C40 F1 113.4(13) yes
C37 C40 F2 111.6(14) yes
F1 C40 F2 100(2) yes
C37 C40 F3 112.8(16) yes
F1 C40 F3 102(2) yes
F2 C40 F3 116(2) yes
C37 C40 F22 111.2(12) yes
C37 C40 F23 111.9(11) yes
F22 C40 F23 104.7(14) yes
C37 C40 F21 115.5(11) yes
F22 C40 F21 107.5(14) yes
F23 C40 F21 105.3(13) yes
C39 C41 F4 114.0(8) yes
C39 C41 F5 110.3(7) yes
F4 C41 F5 104.5(9) yes
C39 C41 F6 113.9(8) yes
F4 C41 F6 106.7(8) yes
F5 C41 F6 106.8(10) yes
C43 C42 C45 115.7(7) yes
C43 C42 O6 128.0(7) yes
C45 C42 O6 116.2(7) yes
C42 C43 C44 121.8(7) yes
C42 C43 H431 118.3 no
C44 C43 H431 119.8 no
C43 C44 C46 117.1(8) yes
C43 C44 O7 128.4(7) yes
C46 C44 O7 114.4(9) yes
C42 C45 F7 112.3(6) yes
C42 C45 F8 112.7(7) yes
F7 C45 F8 107.7(8) yes
C42 C45 F9 111.9(7) yes
F7 C45 F9 104.4(8) yes
F8 C45 F9 107.3(7) yes
C44 C46 F10 113.1(9) yes
C44 C46 F11 113.1(11) yes
F10 C46 F11 114.7(11) yes
C44 C46 F12 108.7(10) yes
F10 C46 F12 104.3(13) yes
F11 C46 F12 101.7(9) yes
C48 C47 C50 118.7(8) yes
C48 C47 O8 127.8(7) yes
C50 C47 O8 113.4(8) yes
C47 C48 C49 119.9(7) yes
C47 C48 H481 120.6 no
C49 C48 H481 119.5 no
C48 C49 C51 118.3(9) yes
C48 C49 O9 127.8(8) yes
C51 C49 O9 113.9(9) yes
C47 C50 F13 113.4(7) yes
C47 C50 F14 108.9(8) yes
F13 C50 F14 103.9(10) yes
C47 C50 F15 115.4(10) yes
F13 C50 F15 110.5(9) yes
F14 C50 F15 103.4(9) yes
C49 C51 F16 113.5(12) yes
C49 C51 F17 112.4(9) yes
F16 C51 F17 107.2(10) yes
C49 C51 F18 112.8(10) yes
F16 C51 F18 103.9(10) yes
F17 C51 F18 106.4(13) yes
P1 O1 Gd1 162.4(3) yes
P2 O2 Gd1 162.0(3) yes
C18 O3 C19 118.5(5) yes
C37 O4 Gd1 132.1(5) yes
C39 O5 Gd1 134.1(5) yes
C44 O7 Gd1 133.2(5) yes
C47 O8 Gd1 137.2(5) yes
C49 O9 Gd1 136.7(5) yes
C24 P1 C25 106.3(3) yes
C24 P1 C31 104.9(4) yes
C25 P1 C31 108.4(3) yes
C24 P1 O1 115.6(3) yes
C25 P1 O1 109.6(3) yes
C31 P1 O1 111.7(3) yes
C13 P2 C1 106.1(3) yes
C13 P2 C7 105.6(3) yes
C1 P2 C7 109.6(3) yes
C13 P2 O2 115.1(3) yes
C1 P2 O2 109.3(3) yes
C7 P2 O2 111.0(3) yes
O4 Gd1 O7 136.28(17) yes
O4 Gd1 O9 133.90(17) yes
O7 Gd1 O9 71.54(17) yes
O4 Gd1 O8 70.09(17) yes
O7 Gd1 O8 138.69(17) yes
O9 Gd1 O8 69.21(17) yes
O4 Gd1 O5 71.51(16) yes
O7 Gd1 O5 138.71(16) yes
O9 Gd1 O5 113.69(17) yes
O8 Gd1 O5 71.27(17) yes
O4 Gd1 O2 78.25(16) yes
O7 Gd1 O2 76.55(16) yes
O9 Gd1 O2 146.12(16) yes
O8 Gd1 O2 144.25(16) yes
O5 Gd1 O2 83.48(17) yes
O4 Gd1 O1 74.30(18) yes
O7 Gd1 O1 77.58(17) yes
O9 Gd1 O1 80.75(18) yes
O8 Gd1 O1 83.91(17) yes
O5 Gd1 O1 142.87(16) yes
O4 Gd1 O6 141.26(17) yes
O7 Gd1 O6 71.93(16) yes
O9 Gd1 O6 72.58(17) yes
O8 Gd1 O6 107.31(17) yes
O5 Gd1 O6 71.31(16) yes
O2 Gd1 O1 103.41(17) yes
O2 Gd1 O6 87.12(17) yes
O1 Gd1 O6 144.40(17) yes
Gd1 O6 C42 135.2(5) yes
O108 Gd101 O105 74.36(18) yes
O108 Gd101 O104 81.4(2) yes
O105 Gd101 O104 69.96(19) yes
O108 Gd101 O101 105.93(19) yes
O105 Gd101 O101 137.95(17) yes
O104 Gd101 O101 151.99(19) yes
O108 Gd101 O102 146.00(18) yes
O105 Gd101 O102 73.88(17) yes
O104 Gd101 O102 98.8(2) yes
O101 Gd101 O102 89.87(17) yes
O108 Gd101 O107 69.25(16) yes
O105 Gd101 O107 133.71(16) yes
O104 Gd101 O107 77.1(2) yes
O101 Gd101 O107 80.40(17) yes
O102 Gd101 O107 144.29(16) yes
O108 Gd101 O106 135.79(17) yes
O105 Gd101 O106 125.40(17) yes
O104 Gd101 O106 72.46(19) yes
O101 Gd101 O106 84.53(17) yes
O102 Gd101 O106 74.40(16) yes
O108 Gd101 O109 72.15(18) yes
O105 Gd101 O109 68.49(17) yes
O104 Gd101 O109 135.23(18) yes
O101 Gd101 O109 71.74(17) yes
O102 Gd101 O109 85.15(18) yes
O107 Gd101 O106 70.53(15) yes
O107 Gd101 O109 122.99(18) yes
O106 Gd101 O109 148.68(17) yes
C151 C149 C148 117.6(8) yes
C151 C149 O109 114.1(8) yes
C148 C149 O109 128.3(8) yes
C149 C151 F118 115.9(8) yes
C149 C151 F117 117.2(9) yes
F118 C151 F117 108.0(11) yes
C149 C151 F116 108.4(10) yes
F118 C151 F116 99.8(9) yes
F117 C151 F116 105.7(9) yes
C149 C148 C147 121.2(8) yes
C149 C148 H1481 119.1 no
C147 C148 H1481 119.7 no
C148 C147 O108 129.0(9) yes
C148 C147 C150 121.5(9) yes
O108 C147 C150 109.5(9) yes
Gd101 O108 C147 133.1(6) yes
C147 C150 F114 110.2(11) yes
C147 C150 F115 113.1(10) yes
F114 C150 F115 108.7(10) yes
C147 C150 F113 110.6(10) yes
F114 C150 F113 104.8(12) yes
F115 C150 F113 109.1(13) yes
Gd101 O105 C139 136.5(6) yes
O105 C139 C138 127.8(9) yes
O105 C139 C141 115.7(8) yes
C138 C139 C141 116.4(8) yes
C139 C138 C137 119.0(9) yes
C139 C138 H1381 120.1 no
C137 C138 H1381 120.8 no
C138 C137 O104 128.9(11) yes
C138 C137 C140 113.2(11) yes
O104 C137 C140 117.9(13) yes
Gd101 O104 C137 136.8(8) yes
C139 C141 F106 107.9(8) yes
C139 C141 F105 110.4(9) yes
F106 C141 F105 105.6(9) yes
C139 C141 F104 112.9(8) yes
F106 C141 F104 111.0(10) yes
F105 C141 F104 108.8(10) yes
Gd101 O101 P101 167.9(3) yes
O101 P101 C131 111.9(3) yes
O101 P101 C124 115.5(3) yes
C131 P101 C124 106.6(3) yes
O101 P101 C125 109.8(3) yes
C131 P101 C125 105.9(3) yes
C124 P101 C125 106.5(3) yes
P101 C131 C136 118.5(6) yes
P101 C131 C132 121.8(5) yes
C136 C131 C132 119.6(7) yes
C131 C136 C135 119.9(8) yes
C131 C136 H1361 120.6 no
C135 C136 H1361 119.5 no
C136 C135 C134 119.7(8) yes
C136 C135 H1351 119.9 no
C134 C135 H1351 120.4 no
C135 C134 C133 121.5(7) yes
C135 C134 H1341 118.8 no
C133 C134 H1341 119.7 no
C134 C133 C132 119.2(8) yes
C134 C133 H1331 121.6 no
C132 C133 H1331 119.2 no
C131 C132 C133 120.1(7) yes
C131 C132 H1321 119.3 no
C133 C132 H1321 120.6 no
P101 C124 C119 119.7(5) yes
P101 C124 C123 121.8(6) yes
C119 C124 C123 118.5(7) yes
C124 C119 O103 115.3(6) yes
C124 C119 C120 121.7(7) yes
O103 C119 C120 123.0(7) yes
C119 O103 C118 121.4(5) yes
O103 C118 C113 118.0(6) yes
O103 C118 C117 120.3(6) yes
C113 C118 C117 121.4(7) yes
C118 C113 P102 117.5(5) yes
C118 C113 C114 117.9(7) yes
P102 C113 C114 124.6(6) yes
C113 P102 O102 114.1(3) yes
C113 P102 C107 105.3(3) yes
O102 P102 C107 109.7(3) yes
C113 P102 C101 106.8(3) yes
O102 P102 C101 109.5(3) yes
C107 P102 C101 111.5(4) yes
Gd101 O102 P102 166.2(3) yes
P102 C107 C108 122.3(6) yes
P102 C107 C112 118.4(6) yes
C108 C107 C112 119.2(7) yes
C107 C108 C109 119.7(9) yes
C107 C108 H1081 120.0 no
C109 C108 H1081 120.3 no
C108 C109 C110 120.5(10) yes
C108 C109 H1091 118.5 no
C110 C109 H1091 121.0 no
C107 C112 C111 119.8(8) yes
C107 C112 H1121 120.0 no
C111 C112 H1121 120.2 no
C112 C111 C110 121.1(10) yes
C112 C111 H1111 119.5 no
C110 C111 H1111 119.3 no
P102 C101 C106 124.9(7) yes
P102 C101 C102 116.0(6) yes
C106 C101 C102 119.0(8) yes
C101 C106 C105 120.3(10) yes
C101 C106 H1061 120.2 no
C105 C106 H1061 119.4 no
C101 C102 C103 120.0(9) yes
C101 C102 H1021 120.0 no
C103 C102 H1021 120.0 no
C102 C103 C104 120.0(10) yes
C102 C103 H1031 119.7 no
C104 C103 H1031 120.3 no
C103 C104 C105 121.2(9) yes
C103 C104 H1041 119.8 no
C105 C104 H1041 119.1 no
C113 C114 C115 121.1(8) yes
C113 C114 H1141 119.2 no
C115 C114 H1141 119.6 no
C114 C115 C116 120.1(7) yes
C114 C115 H1151 119.5 no
C116 C115 H1151 120.4 no
C115 C116 C117 120.7(7) yes
C115 C116 H1161 120.2 no
C117 C116 H1161 119.1 no
C118 C117 C116 118.7(7) yes
C118 C117 H1171 119.2 no
C116 C117 H1171 122.0 no
C119 C120 C121 119.4(8) yes
C119 C120 H1201 120.2 no
C121 C120 H1201 120.4 no
C120 C121 C122 120.9(7) yes
C120 C121 H1211 120.3 no
C122 C121 H1211 118.8 no
C121 C122 C123 119.1(7) yes
C121 C122 H1221 121.6 no
C123 C122 H1221 119.3 no
C124 C123 C122 120.4(7) yes
C124 C123 H1231 118.7 no
C122 C123 H1231 120.8 no
P101 C125 C126 122.4(6) yes
P101 C125 C130 117.1(6) yes
C126 C125 C130 120.6(7) yes
C125 C126 C127 120.8(8) yes
C125 C126 H1261 119.6 no
C127 C126 H1261 119.6 no
C125 C130 C129 118.1(8) yes
C125 C130 H1301 120.6 no
C129 C130 H1301 121.2 no
Gd101 O107 C144 132.4(4) yes
O107 C144 C143 127.2(7) yes
O107 C144 C146 114.6(6) yes
C143 C144 C146 118.1(7) yes
C144 C143 C142 120.9(7) yes
C144 C143 H1431 120.3 no
C142 C143 H1431 118.8 no
C143 C142 O106 127.0(7) yes
C143 C142 C145 118.5(7) yes
O106 C142 C145 114.4(7) yes
Gd101 O106 C142 133.4(5) yes
C142 C145 F109 115.0(7) yes
C142 C145 F108 111.0(7) yes
F109 C145 F108 105.1(6) yes
C142 C145 F107 112.7(7) yes
F109 C145 F107 107.2(7) yes
F108 C145 F107 105.2(8) yes
C144 C146 F111 111.7(7) yes
C144 C146 F110 116.7(7) yes
F111 C146 F110 105.4(7) yes
C144 C146 F112 112.3(7) yes
F111 C146 F112 105.6(7) yes
F110 C146 F112 104.2(7) yes
C106 C105 C104 119.6(10) yes
C106 C105 H1051 119.1 no
C104 C105 H1051 121.3 no
C127 C128 C129 121.9(8) yes
C127 C128 H1281 119.3 no
C129 C128 H1281 118.8 no
C137 C140 F103 120.3(13) yes
C137 C140 F101 114.4(14) yes
F103 C140 F101 108.3(14) yes
C137 C140 F102 108.1(14) yes
F103 C140 F102 108.3(14) yes
F101 C140 F102 94.1(13) yes
C126 C127 C128 119.4(9) yes
C126 C127 H1271 120.5 no
C128 C127 H1271 120.0 no
C109 C110 C111 119.6(9) yes
C109 C110 H1101 119.0 no
C111 C110 H1101 121.3 no
C130 C129 C128 119.1(9) yes
C130 C129 H1291 119.9 no
C128 C129 H1291 120.9 no
Gd101 O109 C149 132.6(5) yes

loop_
_geom_bond_atom_site_label_1
_geom_bond_atom_site_label_2
_geom_bond_distance
_geom_bond_publ_flag
C1 C2 1.382(10) yes
C1 C6 1.397(10) yes
C1 P2 1.803(7) yes
C2 C3 1.370(10) yes
C2 H21 0.954 no
C3 C4 1.382(12) yes
C3 H31 0.976 no
C4 C5 1.376(12) yes
C4 H41 0.955 no
C5 C6 1.377(10) yes
C5 H51 0.961 no
C6 H61 0.974 no
C7 C8 1.387(11) yes
C7 C12 1.375(11) yes
C7 P2 1.784(7) yes
C8 C9 1.399(12) yes
C8 H81 0.970 no
C9 C10 1.374(16) yes
C9 H91 0.975 no
C10 C11 1.356(16) yes
C10 H101 0.966 no
C11 C12 1.384(12) yes
C11 H111 0.975 no
C12 H121 0.983 no
C13 C14 1.392(10) yes
C13 C18 1.374(9) yes
C13 P2 1.806(7) yes
C14 C15 1.364(11) yes
C14 H141 0.963 no
C15 C16 1.389(11) yes
C15 H151 0.964 no
C16 C17 1.377(11) yes
C16 H161 0.958 no
C17 C18 1.375(10) yes
C17 H171 0.969 no
C18 O3 1.380(8) yes
C19 C20 1.374(11) yes
C19 C24 1.388(10) yes
C19 O3 1.377(9) yes
C20 C21 1.392(12) yes
C20 H201 0.967 no
C21 C22 1.384(13) yes
C21 H211 0.959 no
C22 C23 1.385(12) yes
C22 H221 0.958 no
C23 C24 1.388(11) yes
C23 H231 0.964 no
C24 P1 1.797(7) yes
C25 C26 1.411(10) yes
C25 C30 1.388(11) yes
C25 P1 1.788(7) yes
C26 C27 1.382(12) yes
C26 H261 0.961 no
C27 C28 1.368(14) yes
C27 H271 0.966 no
C28 C29 1.373(14) yes
C28 H281 0.956 no
C29 C30 1.387(11) yes
C29 H291 0.981 no
C30 H301 0.952 no
C31 C32 1.380(13) yes
C31 C36 1.385(13) yes
C31 P1 1.782(8) yes
C32 C33 1.440(16) yes
C32 H321 0.977 no
C33 C34 1.38(2) yes
C33 H331 0.972 no
C34 C35 1.32(2) yes
C34 H341 0.980 no
C35 C36 1.377(14) yes
C35 H351 0.975 no
C36 H361 1.002 no
C37 C38 1.379(12) yes
C37 C40 1.530(12) yes
C37 O4 1.237(9) yes
C38 C39 1.400(11) yes
C38 H381 0.969 no
C39 C41 1.533(11) yes
C39 O5 1.236(9) yes
C40 F1 1.34(3) yes
C40 F2 1.29(3) yes
C40 F3 1.28(3) yes
C40 F22 1.325(19) yes
C40 F23 1.334(18) yes
C40 F21 1.317(17) yes
C41 F4 1.340(11) yes
C41 F5 1.314(12) yes
C41 F6 1.276(12) yes
C42 C43 1.382(11) yes
C42 C45 1.521(11) yes
C42 O6 1.241(9) yes
C43 C44 1.393(12) yes
C43 H431 0.966 no
C44 C46 1.547(12) yes
C44 O7 1.241(9) yes
C45 F7 1.334(11) yes
C45 F8 1.310(9) yes
C45 F9 1.335(10) yes
C46 F10 1.262(13) yes
C46 F11 1.328(14) yes
C46 F12 1.338(16) yes
C47 C48 1.394(13) yes
C47 C50 1.523(12) yes
C47 O8 1.246(9) yes
C48 C49 1.378(12) yes
C48 H481 0.961 no
C49 C51 1.521(13) yes
C49 O9 1.252(9) yes
C50 F13 1.293(11) yes
C50 F14 1.348(13) yes
C50 F15 1.277(12) yes
C51 F16 1.326(16) yes
C51 F17 1.287(15) yes
C51 F18 1.292(16) yes
O1 P1 1.491(5) yes
O1 Gd1 2.281(5) yes
O2 P2 1.481(5) yes
O2 Gd1 2.304(5) yes
O4 Gd1 2.444(5) yes
O5 Gd1 2.385(5) yes
O7 Gd1 2.420(5) yes
O8 Gd1 2.403(4) yes
O9 Gd1 2.418(5) yes
F108 C145 1.327(10) yes
F107 C145 1.294(10) yes
F109 C145 1.342(9) yes
F110 C146 1.329(9) yes
F111 C146 1.338(10) yes
F112 C146 1.324(10) yes
F115 C150 1.287(14) yes
F113 C150 1.261(16) yes
F114 C150 1.317(13) yes
F105 C141 1.295(12) yes
F104 C141 1.282(12) yes
F106 C141 1.314(12) yes
F117 C151 1.299(11) yes
F118 C151 1.314(14) yes
F116 C151 1.284(13) yes
Gd1 O6 2.380(5) yes
Gd101 O108 2.365(5) yes
Gd101 O105 2.438(5) yes
Gd101 O104 2.376(5) yes
Gd101 O101 2.298(5) yes
Gd101 O102 2.264(4) yes
Gd101 O107 2.376(5) yes
Gd101 O106 2.414(5) yes
Gd101 O109 2.425(5) yes
C149 C151 1.530(13) yes
C149 C148 1.409(13) yes
C149 O109 1.223(9) yes
C148 C147 1.374(13) yes
C148 H1481 0.989 no
C147 O108 1.249(10) yes
C147 C150 1.572(14) yes
O105 C139 1.198(11) yes
C139 C138 1.409(14) yes
C139 C141 1.568(13) yes
C138 C137 1.412(16) yes
C138 H1381 0.979 no
C137 O104 1.213(14) yes
C137 C140 1.499(18) yes
O101 P101 1.508(5) yes
P101 C131 1.787(7) yes
P101 C124 1.806(7) yes
P101 C125 1.807(7) yes
C131 C136 1.379(10) yes
C131 C132 1.407(10) yes
C136 C135 1.388(11) yes
C136 H1361 0.966 no
C135 C134 1.378(14) yes
C135 H1351 0.976 no
C134 C133 1.372(13) yes
C134 H1341 0.954 no
C133 C132 1.384(10) yes
C133 H1331 0.973 no
C132 H1321 0.960 no
C124 C119 1.389(10) yes
C124 C123 1.391(10) yes
C119 O103 1.381(8) yes
C119 C120 1.367(10) yes
O103 C118 1.380(8) yes
C118 C113 1.394(10) yes
C118 C117 1.395(10) yes
C113 P102 1.807(7) yes
C113 C114 1.377(10) yes
P102 O102 1.497(5) yes
P102 C107 1.783(8) yes
P102 C101 1.789(7) yes
C107 C108 1.383(10) yes
C107 C112 1.392(11) yes
C108 C109 1.381(14) yes
C108 H1081 0.976 no
C109 C110 1.374(17) yes
C109 H1091 0.980 no
C112 C111 1.367(12) yes
C112 H1121 0.973 no
C111 C110 1.360(16) yes
C111 H1111 0.965 no
C101 C106 1.376(12) yes
C101 C102 1.397(12) yes
C106 C105 1.403(14) yes
C106 H1061 0.988 no
C102 C103 1.395(13) yes
C102 H1021 0.963 no
C103 C104 1.357(16) yes
C103 H1031 0.973 no
C104 C105 1.366(17) yes
C104 H1041 0.965 no
C114 C115 1.379(12) yes
C114 H1141 0.971 no
C115 C116 1.374(13) yes
C115 H1151 0.974 no
C116 C117 1.370(12) yes
C116 H1161 0.949 no
C117 H1171 0.968 no
C120 C121 1.373(12) yes
C120 H1201 0.968 no
C121 C122 1.391(13) yes
C121 H1211 0.963 no
C122 C123 1.390(12) yes
C122 H1221 0.964 no
C123 H1231 0.969 no
C125 C126 1.379(11) yes
C125 C130 1.399(11) yes
C126 C127 1.370(11) yes
C126 H1261 0.976 no
C130 C129 1.400(12) yes
C130 H1301 0.961 no
O107 C144 1.270(9) yes
C144 C143 1.398(11) yes
C144 C146 1.487(10) yes
C143 C142 1.393(11) yes
C143 H1431 0.977 no
C142 O106 1.256(9) yes
C142 C145 1.489(10) yes
C105 H1051 0.978 no
C128 C127 1.350(14) yes
C128 C129 1.396(15) yes
C128 H1281 0.963 no
C140 F103 1.225(15) yes
C140 F101 1.255(19) yes
C140 F102 1.354(19) yes
C127 H1271 0.965 no
C110 H1101 0.970 no
C129 H1291 0.956 no
